data_1573194
loop_
_publ_author_name
'Zhou, Wenju'
'Aslandukov, Andrey'
'Minchenkova, Anastasiia'
'Hanfland, Michael'
'Dubrovinsky, Leonid'
'Dubrovinskaia, Natalia'

_publ_section_title
;
 Structural transformations and stability of benzo[a]pyrene under high
 pressure.
;
_journal_issue 1
_journal_name_full IUCrJ
_journal_paper_doi 10.1107/S2052252524010455
_journal_volume 12
_journal_year 2025
_chemical_formula_moiety 'C20 H12'
_chemical_formula_sum 'C20 H12'
_chemical_formula_weight 252.30
_space_group_crystal_system monoclinic
_space_group_IT_number 14
_space_group_name_Hall '-P 2ybc'
_space_group_name_H-M_alt 'P 1 21/c 1'
_atom_sites_solution_hydrogens geom
_audit_creation_date 2024-08-20
_audit_creation_method
;
Olex2 1.5
(compiled 2024.02.16 svn.r378c4104 for OlexSys, GUI svn.r6928)
;
_cell_angle_alpha 90
_cell_angle_beta 95.339(5)
_cell_angle_gamma 90
_cell_formula_units_Z 4
_cell_length_a 3.59710(10)
_cell_length_b 21.658(9)
_cell_length_c 12.7908(9)
_cell_measurement_reflns_used 347
_cell_measurement_temperature 293(2)
_cell_measurement_theta_max 18.4240
_cell_measurement_theta_min 3.2750
_cell_volume 992.2(4)
_computing_cell_refinement 'CrysAlisPro 1.171.43.70a (Rigaku OD, 2023)'
_computing_data_collection 'CrysAlisPro 1.171.43.70a (Rigaku OD, 2023) (IMPORT)'
_computing_data_reduction 'CrysAlisPro 1.171.43.70a (Rigaku OD, 2023)'
_computing_molecular_graphics 'Olex2 1.5 (Dolomanov et al., 2009)'
_computing_publication_material 'Olex2 1.5 (Dolomanov et al., 2009)'
_computing_structure_refinement 'XL  (Sheldrick, 2008)'
_computing_structure_solution 'SHELXT 2014/5 (Sheldrick, 2014)'
_diffrn_ambient_temperature 293(2)
_diffrn_detector_area_resol_mean 13.3333
_diffrn_measured_fraction_theta_full 0.382
_diffrn_measured_fraction_theta_max 0.221
_diffrn_measurement_details
;
List of Runs (angles in degrees, time in seconds):

  # Type    Start    End  Width  t~exp~   \w     \q     \k     \f   Frames
--------------------------------------------------------------------------
  1  \w    -33.00  33.00   0.50    1.00    --    0.00   0.00   0.00  132
;
_diffrn_measurement_device 'abstract diffractometer'
_diffrn_measurement_device_type 'esperanto-CrysAlisPro-abstract goniometer imported esperanto images'
_diffrn_measurement_method '\w scans'
_diffrn_radiation_type synchrotron
_diffrn_radiation_wavelength 0.410
_diffrn_reflns_av_R_equivalents 0.0202
_diffrn_reflns_av_unetI/netI 0.0410
_diffrn_reflns_Laue_measured_fraction_full 0.382
_diffrn_reflns_Laue_measured_fraction_max 0.221
_diffrn_reflns_limit_h_max 5
_diffrn_reflns_limit_h_min -6
_diffrn_reflns_limit_k_max 15
_diffrn_reflns_limit_k_min -11
_diffrn_reflns_limit_l_max 20
_diffrn_reflns_limit_l_min -21
_diffrn_reflns_number 2486
_diffrn_reflns_point_group_measured_fraction_full 0.382
_diffrn_reflns_point_group_measured_fraction_max 0.221
_diffrn_reflns_theta_full 14.241
_diffrn_reflns_theta_max 21.494
_diffrn_reflns_theta_min 3.281
_diffrn_source synchrotron
_exptl_absorpt_coefficient_mu 0.044
_exptl_absorpt_correction_T_max 1.00000
_exptl_absorpt_correction_T_min 0.19005
_exptl_absorpt_correction_type multi-scan
_exptl_absorpt_process_details
;
CrysAlisPro 1.171.43.70a (Rigaku Oxford Diffraction, 2023)
Empirical absorption correction using spherical harmonics,
implemented in SCALE3 ABSPACK scaling algorithm.
;
_exptl_crystal_colour 'clear reddish colourless'
_exptl_crystal_colour_lustre clear
_exptl_crystal_colour_modifier reddish
_exptl_crystal_colour_primary colourless
_exptl_crystal_density_diffrn 1.689
_exptl_crystal_description block
_exptl_crystal_F_000 528
_exptl_crystal_size_max 0.015
_exptl_crystal_size_mid 0.014
_exptl_crystal_size_min 0.012
_refine_diff_density_max 0.196
_refine_diff_density_min -0.158
_refine_diff_density_rms 0.038
_refine_ls_extinction_method none
_refine_ls_goodness_of_fit_ref 0.959
_refine_ls_hydrogen_treatment constr
_refine_ls_matrix_type full
_refine_ls_number_parameters 181
_refine_ls_number_reflns 1313
_refine_ls_number_restraints 0
_refine_ls_restrained_S_all 0.959
_refine_ls_R_factor_all 0.0851
_refine_ls_R_factor_gt 0.0519
_refine_ls_shift/su_max 0.000
_refine_ls_shift/su_mean 0.000
_refine_ls_structure_factor_coef Fsqd
_refine_ls_weighting_details 'w=1/[\s^2^(Fo^2^)+(0.1059P)^2^] where P=(Fo^2^+2Fc^2^)/3'
_refine_ls_weighting_scheme calc
_refine_ls_wR_factor_gt 0.1414
_refine_ls_wR_factor_ref 0.1600
_reflns_Friedel_coverage 0.000
_reflns_number_gt 796
_reflns_number_total 1313
_reflns_threshold_expression 'I > 2\s(I)'
_cod_data_source_file lq5058.cif
_cod_data_source_block benzoapyrene_4.8GPa
_cod_database_code 1573194
_shelx_shelxl_version_number 2017/1
_shelx_space_group_comment
;
The symmetry employed for this shelxl refinement is uniquely defined
by the following loop, which should always be used as a source of
symmetry information in preference to the above space-group names.
They are only intended as comments.
;
_olex2_refinement_description
;
1. Fixed Uiso
 At 1.2 times of:
  All C(H) groups
2.a Aromatic/amide H refined with riding coordinates:
 C004(H004), C006(H006), C007(H007), C00A(H00A), C00B(H00B), C00C(H00C),
 C00E(H00E), C00F(H00F), C00G(H00G), C00H(H00H), C00I(H00I), C00K(H00K)
;
_olex2_submission_special_instructions 'No special instructions were received'
_oxdiff_exptl_absorpt_empirical_details
;
Empirical correction (ABSPACK) includes:
- Absorption correction using spherical harmonics
- Frame scaling
- Detector area scaling
;

loop_
_space_group_symop_operation_xyz
'x, y, z'
'-x, y+1/2, -z+1/2'
'-x, -y, -z'
'x, -y-1/2, z-1/2'

loop_
_atom_site_label
_atom_site_type_symbol
_atom_site_fract_x
_atom_site_fract_y
_atom_site_fract_z
_atom_site_U_iso_or_equiv
_atom_site_adp_type
_atom_site_occupancy
_atom_site_site_symmetry_order
_atom_site_calc_flag
_atom_site_refinement_flags_posn
_atom_site_refinement_flags_adp
_atom_site_refinement_flags_occupancy
_atom_site_disorder_assembly
_atom_site_disorder_group
C001 C 0.9560(5) 0.4913(2) 0.21894(14) 0.0312(18) Uani 1 1 d . . . . .
C002 C 0.4951(5) 0.3365(2) 0.23624(14) 0.0338(19) Uani 1 1 d . . . . .
C003 C 0.6983(4) 0.3907(2) 0.26420(13) 0.0308(19) Uani 1 1 d . . . . .
C004 C 1.0480(5) 0.4511(2) 0.39873(15) 0.0334(19) Uani 1 1 d . . . . .
H004 H 1.149032 0.455947 0.467838 0.040 Uiso 1 1 calc R U . . .
C005 C 0.7525(5) 0.4365(2) 0.18844(14) 0.0319(17) Uani 1 1 d . . . . .
C006 C 0.7899(5) 0.3509(2) 0.44576(14) 0.0347(18) Uani 1 1 d . . . . .
H006 H 0.895827 0.354644 0.514613 0.042 Uiso 1 1 calc R U . . .
C007 C 0.4104(5) 0.3734(2) 0.05571(14) 0.0351(18) Uani 1 1 d . . . . .
H007 H 0.315833 0.368099 -0.013881 0.042 Uiso 1 1 calc R U . . .
C008 C 0.3476(5) 0.3270(2) 0.13099(15) 0.0317(18) Uani 1 1 d . . . . .
C009 C 1.1032(5) 0.4978(2) 0.32472(15) 0.034(2) Uani 1 1 d . . . . .
C00A C 1.3072(5) 0.5519(3) 0.35532(16) 0.0357(19) Uani 1 1 d . . . . .
H00A H 1.405078 0.556249 0.424815 0.043 Uiso 1 1 calc R U . . .
C00B C 1.2134(5) 0.5905(3) 0.18101(17) 0.041(2) Uani 1 1 d . . . . .
H00B H 1.250341 0.621485 0.132671 0.049 Uiso 1 1 calc R U . . .
C00C C 0.2349(5) 0.2374(3) 0.28234(18) 0.040(2) Uani 1 1 d . . . . .
H00C H 0.198227 0.207070 0.331811 0.048 Uiso 1 1 calc R U . . .
C00D C 0.8503(5) 0.3991(2) 0.37117(14) 0.0302(18) Uani 1 1 d . . . . .
C00E C 1.3632(5) 0.5976(2) 0.28526(18) 0.042(2) Uani 1 1 d . . . . .
H00E H 1.498163 0.632831 0.306317 0.050 Uiso 1 1 calc R U . . .
C00F C 0.1436(5) 0.2740(3) 0.10398(17) 0.037(2) Uani 1 1 d . . . . .
H00F H 0.042045 0.268375 0.035103 0.045 Uiso 1 1 calc R U . . .
C00G C 0.0903(5) 0.2296(3) 0.17900(18) 0.045(2) Uani 1 1 d . . . . .
H00G H -0.044376 0.194083 0.159745 0.054 Uiso 1 1 calc R U . . .
C00H C 0.5871(5) 0.3015(2) 0.41827(16) 0.034(2) Uani 1 1 d . . . . .
H00H H 0.541196 0.272717 0.469496 0.040 Uiso 1 1 calc R U . . .
C00I C 0.6035(5) 0.4246(2) 0.08364(14) 0.0252(17) Uani 1 1 d . . . . .
H00I H 0.641718 0.453670 0.032172 0.030 Uiso 1 1 calc R U . . .
C00J C 0.4366(5) 0.2910(2) 0.31259(16) 0.032(2) Uani 1 1 d . . . . .
C00K C 1.0152(5) 0.5394(2) 0.14868(15) 0.0312(19) Uani 1 1 d . . . . .
H00K H 0.917258 0.536282 0.078984 0.037 Uiso 1 1 calc R U . . .

loop_
_atom_site_aniso_label
_atom_site_aniso_U_11
_atom_site_aniso_U_22
_atom_site_aniso_U_33
_atom_site_aniso_U_23
_atom_site_aniso_U_13
_atom_site_aniso_U_12
C001 0.0269(7) 0.036(6) 0.0312(9) -0.0067(13) 0.0061(6) 0.0044(12)
C002 0.0272(7) 0.044(6) 0.0315(9) -0.0012(13) 0.0091(6) 0.0026(12)
C003 0.0286(7) 0.038(6) 0.0271(9) -0.0005(12) 0.0071(6) 0.0043(13)
C004 0.0327(8) 0.040(6) 0.0267(8) -0.0012(12) 0.0013(6) 0.0061(13)
C005 0.0290(7) 0.042(5) 0.0252(8) -0.0014(12) 0.0047(6) 0.0058(12)
C006 0.0370(8) 0.040(6) 0.0281(8) 0.0035(13) 0.0070(7) 0.0083(14)
C007 0.0313(7) 0.047(6) 0.0273(9) -0.0052(13) 0.0047(6) 0.0012(13)
C008 0.0301(7) 0.031(6) 0.0351(9) -0.0054(13) 0.0082(6) 0.0024(12)
C009 0.0290(8) 0.042(7) 0.0307(9) -0.0014(13) 0.0062(7) 0.0023(12)
C00A 0.0298(8) 0.039(6) 0.0385(10) -0.0101(14) 0.0042(7) 0.0022(12)
C00B 0.0334(8) 0.049(7) 0.0428(11) 0.0040(16) 0.0116(7) 0.0032(13)
C00C 0.0377(9) 0.035(8) 0.0492(12) 0.0025(16) 0.0155(9) -0.0001(15)
C00D 0.0318(7) 0.030(6) 0.0294(9) -0.0014(12) 0.0067(6) 0.0063(13)
C00E 0.0294(8) 0.044(7) 0.0526(12) -0.0127(18) 0.0097(7) -0.0004(13)
C00F 0.0318(8) 0.040(7) 0.0403(10) -0.0085(15) 0.0077(7) -0.0002(13)
C00G 0.0358(10) 0.047(8) 0.0545(13) -0.0034(19) 0.0141(9) 0.0020(15)
C00H 0.0379(9) 0.027(7) 0.0372(10) 0.0097(14) 0.0123(8) 0.0074(14)
C00I 0.0347(8) 0.013(6) 0.0288(8) 0.0015(12) 0.0078(6) 0.0022(12)
C00J 0.0320(8) 0.028(7) 0.0380(10) 0.0018(14) 0.0107(7) 0.0021(12)
C00K 0.0320(8) 0.029(6) 0.0337(9) 0.0018(14) 0.0072(7) 0.0039(13)

loop_
_atom_type_symbol
_atom_type_description
_atom_type_scat_dispersion_real
_atom_type_scat_dispersion_imag
_atom_type_scat_source
C C -0.0001 0.0005 'International Tables Vol C Tables 4.2.6.8 and 6.1.1.4'
H H 0.0000 0.0000 'International Tables Vol C Tables 4.2.6.8 and 6.1.1.4'

loop_
_geom_angle_atom_site_label_1
_geom_angle_atom_site_label_2
_geom_angle_atom_site_label_3
_geom_angle
_geom_angle_site_symmetry_1
_geom_angle_site_symmetry_3
_geom_angle_publ_flag
C009 C001 C005 118.8(3) . . ?
C00K C001 C005 123.1(2) . . ?
C00K C001 C009 118.1(3) . . ?
C003 C002 C008 120.1(3) . . ?
C003 C002 C00J 120.7(2) . . ?
C008 C002 C00J 119.1(3) . . ?
C002 C003 C005 120.7(2) . . ?
C002 C003 C00D 119.2(3) . . ?
C005 C003 C00D 120.0(4) . . ?
C009 C004 H004 119.3 . . ?
C00D C004 H004 119.3 . . ?
C00D C004 C009 121.5(2) . . ?
C003 C005 C001 119.7(2) . . ?
C003 C005 C00I 117.2(4) . . ?
C00I C005 C001 123.1(3) . . ?
C00D C006 H006 119.3 . . ?
C00H C006 H006 119.3 . . ?
C00H C006 C00D 121.5(2) . . ?
C008 C007 H007 119.5 . . ?
C00I C007 H007 119.5 . . ?
C00I C007 C008 121.0(2) . . ?
C002 C008 C007 118.1(4) . . ?
C00F C008 C002 120.0(3) . . ?
C00F C008 C007 121.9(2) . . ?
C001 C009 C00A 119.1(3) . . ?
C004 C009 C001 120.4(3) . . ?
C004 C009 C00A 120.6(2) . . ?
C009 C00A H00A 119.2 . . ?
C00E C00A C009 121.5(2) . . ?
C00E C00A H00A 119.2 . . ?
C00E C00B H00B 119.2 . . ?
C00K C00B H00B 119.2 . . ?
C00K C00B C00E 121.6(4) . . ?
C00G C00C H00C 119.9 . . ?
C00G C00C C00J 120.2(4) . . ?
C00J C00C H00C 119.9 . . ?
C003 C00D C006 118.1(4) . . ?
C004 C00D C003 119.6(3) . . ?
C004 C00D C006 122.3(2) . . ?
C00A C00E C00B 118.6(4) . . ?
C00A C00E H00E 120.7 . . ?
C00B C00E H00E 120.7 . . ?
C008 C00F H00F 119.8 . . ?
C00G C00F C008 120.4(2) . . ?
C00G C00F H00F 119.8 . . ?
C00C C00G H00G 119.6 . . ?
C00F C00G C00C 120.8(4) . . ?
C00F C00G H00G 119.6 . . ?
C006 C00H H00H 118.9 . . ?
C006 C00H C00J 122.1(3) . . ?
C00J C00H H00H 118.9 . . ?
C005 C00I H00I 118.6 . . ?
C007 C00I C005 122.8(3) . . ?
C007 C00I H00I 118.6 . . ?
C002 C00J C00H 118.3(3) . . ?
C00C C00J C002 119.4(2) . . ?
C00C C00J C00H 122.3(3) . . ?
C001 C00K H00K 119.5 . . ?
C00B C00K C001 121.0(2) . . ?
C00B C00K H00K 119.5 . . ?

loop_
_geom_bond_atom_site_label_1
_geom_bond_atom_site_label_2
_geom_bond_distance
_geom_bond_site_symmetry_2
_geom_bond_publ_flag
C001 C005 1.430(6) . ?
C001 C009 1.414(3) . ?
C001 C00K 1.406(5) . ?
C002 C003 1.412(6) . ?
C002 C008 1.416(3) . ?
C002 C00J 1.418(5) . ?
C003 C005 1.412(5) . ?
C003 C00D 1.437(3) . ?
C004 H004 0.9300 . ?
C004 C009 1.413(5) . ?
C004 C00D 1.360(6) . ?
C005 C00I 1.420(3) . ?
C006 H006 0.9300 . ?
C006 C00D 1.444(5) . ?
C006 C00H 1.324(6) . ?
C007 H007 0.9300 . ?
C007 C008 1.425(5) . ?
C007 C00I 1.339(6) . ?
C008 C00F 1.387(7) . ?
C009 C00A 1.417(6) . ?
C00A H00A 0.9300 . ?
C00A C00E 1.364(6) . ?
C00B H00B 0.9300 . ?
C00B C00E 1.399(3) . ?
C00B C00K 1.360(6) . ?
C00C H00C 0.9300 . ?
C00C C00G 1.385(3) . ?
C00C C00J 1.403(7) . ?
C00E H00E 0.9300 . ?
C00F H00F 0.9300 . ?
C00F C00G 1.385(6) . ?
C00G H00G 0.9300 . ?
C00H H00H 0.9300 . ?
C00H C00J 1.427(3) . ?
C00I H00I 0.9300 . ?
C00K H00K 0.9300 . ?

loop_
_geom_torsion_atom_site_label_1
_geom_torsion_atom_site_label_2
_geom_torsion_atom_site_label_3
_geom_torsion_atom_site_label_4
_geom_torsion
_geom_torsion_site_symmetry_1
_geom_torsion_site_symmetry_2
_geom_torsion_site_symmetry_3
_geom_torsion_site_symmetry_4
_geom_torsion_publ_flag
C001 C005 C00I C007 -179.4(3) . . . . ?
C001 C009 C00A C00E 0.2(4) . . . . ?
C002 C003 C005 C001 179.3(3) . . . . ?
C002 C003 C005 C00I -1.7(4) . . . . ?
C002 C003 C00D C004 179.7(3) . . . . ?
C002 C003 C00D C006 0.5(4) . . . . ?
C002 C008 C00F C00G -1.5(4) . . . . ?
C003 C002 C008 C007 -0.1(4) . . . . ?
C003 C002 C008 C00F -179.1(3) . . . . ?
C003 C002 C00J C00C -179.7(3) . . . . ?
C003 C002 C00J C00H 0.2(4) . . . . ?
C003 C005 C00I C007 1.7(4) . . . . ?
C004 C009 C00A C00E -179.9(2) . . . . ?
C005 C001 C009 C004 -0.3(4) . . . . ?
C005 C001 C009 C00A 179.6(3) . . . . ?
C005 C001 C00K C00B -179.4(3) . . . . ?
C005 C003 C00D C004 -0.4(4) . . . . ?
C005 C003 C00D C006 -179.6(2) . . . . ?
C006 C00H C00J C002 -2.7(4) . . . . ?
C006 C00H C00J C00C 177.2(3) . . . . ?
C007 C008 C00F C00G 179.5(3) . . . . ?
C008 C002 C003 C005 1.0(4) . . . . ?
C008 C002 C003 C00D -179.1(2) . . . . ?
C008 C002 C00J C00C 0.1(4) . . . . ?
C008 C002 C00J C00H -179.9(2) . . . . ?
C008 C007 C00I C005 -0.8(5) . . . . ?
C008 C00F C00G C00C 0.8(4) . . . . ?
C009 C001 C005 C003 0.9(4) . . . . ?
C009 C001 C005 C00I -178.0(2) . . . . ?
C009 C001 C00K C00B 1.0(4) . . . . ?
C009 C004 C00D C003 1.0(4) . . . . ?
C009 C004 C00D C006 -179.8(2) . . . . ?
C009 C00A C00E C00B 0.2(4) . . . . ?
C00D C003 C005 C001 -0.6(4) . . . . ?
C00D C003 C005 C00I 178.4(2) . . . . ?
C00D C004 C009 C001 -0.7(4) . . . . ?
C00D C004 C009 C00A 179.4(3) . . . . ?
C00D C006 C00H C00J 4.1(5) . . . . ?
C00E C00B C00K C001 -0.6(4) . . . . ?
C00G C00C C00J C002 -0.8(5) . . . . ?
C00G C00C C00J C00H 179.2(2) . . . . ?
C00H C006 C00D C003 -2.9(4) . . . . ?
C00H C006 C00D C004 177.9(3) . . . . ?
C00I C007 C008 C002 0.1(4) . . . . ?
C00I C007 C008 C00F 179.0(3) . . . . ?
C00J C002 C003 C005 -179.2(2) . . . . ?
C00J C002 C003 C00D 0.7(4) . . . . ?
C00J C002 C008 C007 -180.0(2) . . . . ?
C00J C002 C008 C00F 1.1(4) . . . . ?
C00J C00C C00G C00F 0.4(4) . . . . ?
C00K C001 C005 C003 -178.7(2) . . . . ?
C00K C001 C005 C00I 2.4(4) . . . . ?
C00K C001 C009 C004 179.3(2) . . . . ?
C00K C001 C009 C00A -0.8(4) . . . . ?
C00K C00B C00E C00A 0.0(4) . . . . ?
